data_7128181
loop_
_publ_author_name
'Niu, Ben'
'Wei, Yin'
'Shi, Min'

_publ_section_title
;
 Palladium catalyzed divergent cycloadditions of
 vinylidenecyclopropane-diesters with methyleneindolinones enabled by
 zwitterionic \p-propargyl palladium species.
;
_journal_issue 39
_journal_name_full 'Chemical communications (Cambridge, England)'
_journal_page_first 4783
_journal_page_last 4786
_journal_paper_doi 10.1039/d1cc01453f
_journal_volume 57
_journal_year 2021
_chemical_formula_sum 'C29 H28 Br N O7'
_chemical_formula_weight 582.43
_space_group_crystal_system monoclinic
_space_group_IT_number 14
_space_group_name_Hall '-P 2ybc'
_space_group_name_H-M_alt 'P 1 21/c 1'
_atom_sites_solution_hydrogens geom
_audit_creation_method SHELXL-2013
_audit_update_record
;
2020-08-19 deposited with the CCDC.	2021-04-06 downloaded from the CCDC.
;
_cell_angle_alpha 90
_cell_angle_beta 97.433(2)
_cell_angle_gamma 90
_cell_formula_units_Z 4
_cell_length_a 9.4920(5)
_cell_length_b 11.5335(6)
_cell_length_c 26.1458(16)
_cell_measurement_reflns_used 8140
_cell_measurement_temperature 293(2)
_cell_measurement_theta_max 43.666
_cell_measurement_theta_min 4.727
_cell_volume 2838.3(3)
_computing_cell_refinement 'Bruker SAINT'
_computing_data_collection 'Bruker APEX2'
_computing_data_reduction 'Bruker SAINT'
_computing_molecular_graphics 'Bruker SHELXTL'
_computing_publication_material 'Bruker SHELXTL'
_computing_structure_refinement 'SHELXL-2013 (Sheldrick, 2013)'
_computing_structure_solution 'SHELXS-97 (Sheldrick 2008)'
_diffrn_ambient_temperature 293(2)
_diffrn_measured_fraction_theta_full 0.998
_diffrn_measured_fraction_theta_max 0.998
_diffrn_measurement_device_type 'Bruker APEX-II CCD'
_diffrn_measurement_method '\f and \w scans'
_diffrn_radiation_type MoK\a
_diffrn_radiation_wavelength 0.71073
_diffrn_reflns_av_R_equivalents 0.0666
_diffrn_reflns_av_unetI/netI 0.0445
_diffrn_reflns_Laue_measured_fraction_full 0.998
_diffrn_reflns_Laue_measured_fraction_max 0.998
_diffrn_reflns_limit_h_max 11
_diffrn_reflns_limit_h_min -11
_diffrn_reflns_limit_k_max 13
_diffrn_reflns_limit_k_min -13
_diffrn_reflns_limit_l_max 31
_diffrn_reflns_limit_l_min -31
_diffrn_reflns_number 40557
_diffrn_reflns_point_group_measured_fraction_full 0.998
_diffrn_reflns_point_group_measured_fraction_max 0.998
_diffrn_reflns_theta_full 25.242
_diffrn_reflns_theta_max 25.500
_diffrn_reflns_theta_min 2.364
_exptl_absorpt_coefficient_mu 1.494
_exptl_absorpt_correction_T_max 0.7456
_exptl_absorpt_correction_T_min 0.5100
_exptl_absorpt_correction_type multi-scan
_exptl_absorpt_process_details sadabs
_exptl_crystal_colour colorless
_exptl_crystal_density_diffrn 1.363
_exptl_crystal_description prismatic
_exptl_crystal_F_000 1200
_exptl_crystal_size_max 0.180
_exptl_crystal_size_mid 0.150
_exptl_crystal_size_min 0.100
_refine_diff_density_max 0.491
_refine_diff_density_min -0.333
_refine_diff_density_rms 0.052
_refine_ls_extinction_coef 0.0044(8)
_refine_ls_extinction_expression Fc^*^=kFc[1+0.001xFc^2^\l^3^/sin(2\q)]^-1/4^
_refine_ls_extinction_method SHELXL
_refine_ls_goodness_of_fit_ref 1.007
_refine_ls_hydrogen_treatment constr
_refine_ls_matrix_type full
_refine_ls_number_parameters 347
_refine_ls_number_reflns 5271
_refine_ls_number_restraints 1
_refine_ls_restrained_S_all 1.022
_refine_ls_R_factor_all 0.1013
_refine_ls_R_factor_gt 0.0532
_refine_ls_shift/su_max 0.001
_refine_ls_shift/su_mean 0.000
_refine_ls_structure_factor_coef Fsqd
_refine_ls_weighting_details 'w=1/[\s^2^(Fo^2^)+(0.0635P)^2^+2.4439P] where P=(Fo^2^+2Fc^2^)/3'
_refine_ls_weighting_scheme calc
_refine_ls_wR_factor_gt 0.1270
_refine_ls_wR_factor_ref 0.1583
_reflns_Friedel_coverage 0.000
_reflns_number_gt 3156
_reflns_number_total 5271
_reflns_threshold_expression 'I > 2\s(I)'
_cod_data_source_file d1cc01453f2.cif
_cod_data_source_block mo_d8v20449_0m
_cod_depositor_comments 'Adding full bibliography for 7128180--7128181.cif.'
_cod_original_sg_symbol_H-M 'P 21/c'
_cod_database_code 7128181
_shelx_space_group_comment
; 
The symmetry employed for this shelxl refinement is uniquely defined 
by the following loop, which should always be used as a source of 
symmetry information in preference to the above space-group names. 
They are only intended as comments. 
;
_shelx_estimated_absorpt_t_min 0.775
_shelx_estimated_absorpt_t_max 0.865
_shelxl_version_number 2013-4

loop_
_space_group_symop_operation_xyz
'x, y, z'
'-x, y+1/2, -z+1/2'
'-x, -y, -z'
'x, -y-1/2, z-1/2'

loop_
_atom_site_label
_atom_site_type_symbol
_atom_site_fract_x
_atom_site_fract_y
_atom_site_fract_z
_atom_site_U_iso_or_equiv
_atom_site_adp_type
_atom_site_occupancy
_atom_site_site_symmetry_order
_atom_site_calc_flag
_atom_site_refinement_flags_posn
_atom_site_refinement_flags_adp
_atom_site_refinement_flags_occupancy
_atom_site_disorder_assembly
_atom_site_disorder_group
Br1 Br 0.32469(6) 0.10606(4) 0.54365(2) 0.1028(3) Uani 1 1 d . . . . .
O1 O 0.6073(3) 0.6775(2) 0.66772(11) 0.0748(8) Uani 1 1 d . . . . .
O2 O 0.7650(3) 0.5211(3) 0.58686(11) 0.0809(9) Uani 1 1 d . . . . .
O3 O 0.9559(3) 0.4647(3) 0.63997(11) 0.0766(8) Uani 1 1 d . . . . .
O4 O 0.9625(4) 0.3876(3) 0.75420(12) 0.0959(11) Uani 1 1 d . . . . .
O5 O 1.0025(3) 0.2370(3) 0.70475(12) 0.0829(9) Uani 1 1 d . . . . .
O6 O 0.7985(4) 0.2590(3) 0.60424(12) 0.0857(9) Uani 1 1 d . . . . .
O7 O 0.7389(4) 0.1290(3) 0.65979(13) 0.0902(10) Uani 1 1 d . . . . .
N1 N 0.4697(3) 0.6021(3) 0.59681(12) 0.0562(8) Uani 1 1 d . . . . .
C1 C 0.4310(3) 0.4915(3) 0.57807(13) 0.0519(9) Uani 1 1 d . . . . .
C2 C 0.3440(4) 0.4642(4) 0.53313(14) 0.0600(10) Uani 1 1 d . . . . .
H2 H 0.3071 0.5218 0.5103 0.072 Uiso 1 1 calc R U . . .
C3 C 0.3136(4) 0.3484(4) 0.52315(15) 0.0643(10) Uani 1 1 d . . . . .
H3 H 0.2566 0.3273 0.4930 0.077 Uiso 1 1 calc R U . . .
C4 C 0.3673(4) 0.2640(4) 0.55756(16) 0.0642(10) Uani 1 1 d . . . . .
C5 C 0.4565(4) 0.2924(3) 0.60309(14) 0.0574(9) Uani 1 1 d . . . . .
H5 H 0.4916 0.2352 0.6264 0.069 Uiso 1 1 calc R U . . .
C6 C 0.4901(4) 0.4071(3) 0.61211(13) 0.0502(8) Uani 1 1 d . . . . .
C7 C 0.5736(4) 0.4672(3) 0.65841(13) 0.0509(9) Uani 1 1 d . . . . .
C8 C 0.5559(4) 0.5958(3) 0.64298(15) 0.0565(9) Uani 1 1 d . . . . .
C9 C 0.5034(4) 0.4418(3) 0.70654(14) 0.0608(10) Uani 1 1 d . . . . .
C10 C 0.3917(5) 0.5015(4) 0.71769(19) 0.0887(14) Uani 1 1 d . . . . .
H10A H 0.3462 0.4801 0.7457 0.106 Uiso 1 1 calc R U . . .
H10B H 0.3589 0.5648 0.6975 0.106 Uiso 1 1 calc R U . . .
C11 C 0.5589(5) 0.3431(4) 0.73639(15) 0.0716(12) Uani 1 1 d . . . . .
H11 H 0.5092 0.3176 0.7627 0.086 Uiso 1 1 calc R U . . .
C12 C 0.6751(5) 0.2864(4) 0.72911(15) 0.0719(12) Uani 1 1 d . . . . .
H12 H 0.6985 0.2208 0.7491 0.086 Uiso 1 1 calc R U . . .
C13 C 0.7731(4) 0.3206(3) 0.69041(13) 0.0569(9) Uani 1 1 d . . . . .
C14 C 0.7361(4) 0.4433(3) 0.67017(13) 0.0525(9) Uani 1 1 d . . . . .
H14 H 0.7697 0.4950 0.6989 0.063 Uiso 1 1 calc R U . . .
C15 C 0.8163(4) 0.4799(3) 0.62684(15) 0.0609(10) Uani 1 1 d . . . . .
C16 C 1.0448(5) 0.4817(6) 0.5999(2) 0.113(2) Uani 1 1 d . . . . .
H16A H 1.0134 0.4317 0.5713 0.169 Uiso 1 1 calc R U . . .
H16B H 1.1415 0.4636 0.6130 0.169 Uiso 1 1 calc R U . . .
H16C H 1.0386 0.5610 0.5887 0.169 Uiso 1 1 calc R U . . .
C17 C 0.9254(5) 0.3217(4) 0.72056(16) 0.0689(11) Uani 1 1 d . . . . .
C18 C 1.1490(5) 0.2257(5) 0.7292(2) 0.1119(19) Uani 1 1 d . . . . .
H18A H 1.1511 0.1980 0.7643 0.134 Uiso 1 1 calc R U . . .
H18B H 1.1966 0.3003 0.7300 0.134 Uiso 1 1 calc R U . . .
C19 C 1.2203(6) 0.1427(6) 0.6987(2) 0.1136(19) Uani 1 1 d . . . . .
H19A H 1.2109 0.1678 0.6634 0.170 Uiso 1 1 calc R U . . .
H19B H 1.1776 0.0677 0.7005 0.170 Uiso 1 1 calc R U . . .
H19C H 1.3192 0.1383 0.7121 0.170 Uiso 1 1 calc R U . . .
C20 C 0.7715(4) 0.2339(4) 0.64573(18) 0.0660(11) Uani 1 1 d . . . . .
C21 C 0.7556(8) 0.0401(5) 0.6197(3) 0.133(2) Uani 1 1 d D . . . .
H21A H 0.6927 0.0572 0.5884 0.160 Uiso 1 1 calc R U . . .
H21B H 0.8526 0.0395 0.6118 0.160 Uiso 1 1 calc R U . . .
C22 C 0.7215(10) -0.0667(6) 0.6395(3) 0.165(3) Uani 1 1 d D . . . .
H22A H 0.7398 -0.1270 0.6159 0.247 Uiso 1 1 calc R U . . .
H22B H 0.6227 -0.0676 0.6440 0.247 Uiso 1 1 calc R U . . .
H22C H 0.7782 -0.0793 0.6722 0.247 Uiso 1 1 calc R U . . .
C23 C 0.4444(4) 0.7093(4) 0.56769(16) 0.0677(11) Uani 1 1 d . . . . .
H23A H 0.4634 0.6959 0.5326 0.081 Uiso 1 1 calc R U . . .
H23B H 0.5110 0.7675 0.5827 0.081 Uiso 1 1 calc R U . . .
C24 C 0.2964(4) 0.7558(3) 0.56628(15) 0.0580(9) Uani 1 1 d . . . . .
C25 C 0.2420(5) 0.7876(4) 0.61023(18) 0.0845(14) Uani 1 1 d . . . . .
H25 H 0.2974 0.7794 0.6421 0.101 Uiso 1 1 calc R U . . .
C26 C 0.1061(6) 0.8315(6) 0.6080(2) 0.1132(19) Uani 1 1 d . . . . .
H26 H 0.0693 0.8512 0.6381 0.136 Uiso 1 1 calc R U . . .
C27 C 0.0263(6) 0.8457(6) 0.5611(3) 0.124(2) Uani 1 1 d . . . . .
H27 H -0.0653 0.8754 0.5594 0.149 Uiso 1 1 calc R U . . .
C28 C 0.0786(6) 0.8174(5) 0.5177(2) 0.1098(19) Uani 1 1 d . . . . .
H28 H 0.0242 0.8286 0.4859 0.132 Uiso 1 1 calc R U . . .
C29 C 0.2126(5) 0.7720(4) 0.52023(17) 0.0825(14) Uani 1 1 d . . . . .
H29 H 0.2475 0.7516 0.4898 0.099 Uiso 1 1 calc R U . . .

loop_
_atom_site_aniso_label
_atom_site_aniso_U_11
_atom_site_aniso_U_22
_atom_site_aniso_U_33
_atom_site_aniso_U_23
_atom_site_aniso_U_13
_atom_site_aniso_U_12
Br1 0.1161(5) 0.0746(4) 0.1079(5) -0.0235(3) -0.0227(3) -0.0110(3)
O1 0.087(2) 0.0562(16) 0.0750(19) -0.0019(14) -0.0121(16) -0.0063(15)
O2 0.0674(17) 0.116(2) 0.0590(17) 0.0358(17) 0.0053(14) 0.0058(17)
O3 0.0541(16) 0.102(2) 0.0724(18) 0.0173(16) 0.0022(14) 0.0012(15)
O4 0.110(3) 0.094(2) 0.072(2) -0.0201(18) -0.0356(18) 0.0160(19)
O5 0.081(2) 0.0754(19) 0.083(2) -0.0055(16) -0.0226(16) 0.0202(16)
O6 0.108(2) 0.096(2) 0.0517(18) -0.0100(17) 0.0049(17) 0.0116(18)
O7 0.121(3) 0.0577(19) 0.089(2) -0.0124(16) 0.0020(19) -0.0022(17)
N1 0.0535(17) 0.0572(18) 0.0562(19) 0.0054(15) 0.0006(15) 0.0059(14)
C1 0.0453(19) 0.064(2) 0.047(2) 0.0000(18) 0.0086(16) 0.0032(17)
C2 0.052(2) 0.074(3) 0.053(2) -0.0001(19) 0.0033(18) 0.0078(19)
C3 0.054(2) 0.087(3) 0.050(2) -0.011(2) -0.0017(18) 0.004(2)
C4 0.061(2) 0.072(3) 0.060(2) -0.015(2) 0.0068(19) -0.002(2)
C5 0.062(2) 0.061(2) 0.049(2) -0.0007(17) 0.0049(18) -0.0013(18)
C6 0.050(2) 0.058(2) 0.0426(19) -0.0017(17) 0.0077(16) 0.0019(17)
C7 0.060(2) 0.052(2) 0.0407(19) -0.0029(16) 0.0045(16) -0.0021(17)
C8 0.055(2) 0.055(2) 0.058(2) -0.0002(18) 0.0012(18) 0.0022(18)
C9 0.076(3) 0.061(2) 0.046(2) -0.0092(18) 0.011(2) -0.009(2)
C10 0.107(4) 0.086(3) 0.080(3) -0.010(3) 0.039(3) 0.001(3)
C11 0.097(3) 0.075(3) 0.044(2) 0.002(2) 0.017(2) -0.017(3)
C12 0.101(3) 0.064(3) 0.050(2) 0.0084(19) 0.004(2) -0.005(2)
C13 0.074(2) 0.053(2) 0.042(2) 0.0018(16) -0.0003(18) 0.0024(18)
C14 0.059(2) 0.055(2) 0.0408(19) 0.0021(16) -0.0038(16) -0.0007(17)
C15 0.058(2) 0.068(2) 0.055(2) 0.009(2) 0.0004(19) 0.0038(19)
C16 0.065(3) 0.169(6) 0.109(4) 0.025(4) 0.029(3) -0.002(3)
C17 0.084(3) 0.064(3) 0.053(2) 0.005(2) -0.013(2) 0.013(2)
C18 0.088(4) 0.105(4) 0.128(5) -0.004(4) -0.042(3) 0.025(3)
C19 0.082(4) 0.137(5) 0.121(5) 0.012(4) 0.006(3) 0.016(3)
C20 0.073(3) 0.061(3) 0.060(3) -0.004(2) -0.007(2) 0.007(2)
C21 0.183(7) 0.080(4) 0.145(6) -0.051(4) 0.051(5) -0.018(4)
C22 0.258(10) 0.088(4) 0.166(7) -0.039(4) 0.092(7) -0.045(5)
C23 0.066(2) 0.069(3) 0.068(3) 0.018(2) 0.006(2) 0.004(2)
C24 0.067(2) 0.056(2) 0.050(2) 0.0011(18) 0.0029(19) 0.0091(18)
C25 0.098(4) 0.092(3) 0.061(3) -0.004(2) 0.001(3) 0.019(3)
C26 0.112(4) 0.137(5) 0.094(4) -0.025(4) 0.026(4) 0.047(4)
C27 0.098(4) 0.145(5) 0.124(5) -0.026(4) -0.004(4) 0.057(4)
C28 0.104(4) 0.134(5) 0.084(4) -0.013(3) -0.019(3) 0.048(4)
C29 0.092(3) 0.096(3) 0.056(3) -0.006(2) -0.004(2) 0.030(3)

loop_
_atom_type_symbol
_atom_type_description
_atom_type_scat_dispersion_real
_atom_type_scat_dispersion_imag
_atom_type_scat_source
C C 0.0033 0.0016 'International Tables Vol C Tables 4.2.6.8 and 6.1.1.4'
H H 0.0000 0.0000 'International Tables Vol C Tables 4.2.6.8 and 6.1.1.4'
Br Br -0.2901 2.4595 'International Tables Vol C Tables 4.2.6.8 and 6.1.1.4'
N N 0.0061 0.0033 'International Tables Vol C Tables 4.2.6.8 and 6.1.1.4'
O O 0.0106 0.0060 'International Tables Vol C Tables 4.2.6.8 and 6.1.1.4'

loop_
_geom_angle_atom_site_label_1
_geom_angle_atom_site_label_2
_geom_angle_atom_site_label_3
_geom_angle
_geom_angle_site_symmetry_1
_geom_angle_site_symmetry_3
_geom_angle_publ_flag
C15 O3 C16 116.7(3) . . ?
C17 O5 C18 117.7(4) . . ?
C20 O7 C21 112.8(4) . . ?
C8 N1 C1 111.1(3) . . ?
C8 N1 C23 123.0(3) . . ?
C1 N1 C23 125.0(3) . . ?
C2 C1 C6 122.2(4) . . ?
C2 C1 N1 127.3(3) . . ?
C6 C1 N1 110.4(3) . . ?
C1 C2 C3 117.8(4) . . ?
C1 C2 H2 121.1 . . ?
C3 C2 H2 121.1 . . ?
C4 C3 C2 120.5(4) . . ?
C4 C3 H3 119.7 . . ?
C2 C3 H3 119.7 . . ?
C3 C4 C5 121.3(4) . . ?
C3 C4 Br1 120.2(3) . . ?
C5 C4 Br1 118.5(3) . . ?
C6 C5 C4 118.0(4) . . ?
C6 C5 H5 121.0 . . ?
C4 C5 H5 121.0 . . ?
C5 C6 C1 120.0(3) . . ?
C5 C6 C7 131.2(3) . . ?
C1 C6 C7 108.4(3) . . ?
C6 C7 C9 109.3(3) . . ?
C6 C7 C8 101.6(3) . . ?
C9 C7 C8 110.9(3) . . ?
C6 C7 C14 118.4(3) . . ?
C9 C7 C14 109.3(3) . . ?
C8 C7 C14 107.1(3) . . ?
O1 C8 N1 125.7(3) . . ?
O1 C8 C7 126.0(3) . . ?
N1 C8 C7 108.3(3) . . ?
C10 C9 C11 122.5(4) . . ?
C10 C9 C7 121.8(4) . . ?
C11 C9 C7 115.5(4) . . ?
C9 C10 H10A 120.0 . . ?
C9 C10 H10B 120.0 . . ?
H10A C10 H10B 120.0 . . ?
C12 C11 C9 124.7(4) . . ?
C12 C11 H11 117.7 . . ?
C9 C11 H11 117.7 . . ?
C11 C12 C13 124.5(4) . . ?
C11 C12 H12 117.8 . . ?
C13 C12 H12 117.8 . . ?
C12 C13 C14 109.8(3) . . ?
C12 C13 C20 113.1(3) . . ?
C14 C13 C20 111.0(3) . . ?
C12 C13 C17 106.0(3) . . ?
C14 C13 C17 108.9(3) . . ?
C20 C13 C17 107.9(3) . . ?
C15 C14 C13 113.7(3) . . ?
C15 C14 C7 112.7(3) . . ?
C13 C14 C7 114.0(3) . . ?
C15 C14 H14 105.1 . . ?
C13 C14 H14 105.1 . . ?
C7 C14 H14 105.1 . . ?
O2 C15 O3 123.8(4) . . ?
O2 C15 C14 125.6(3) . . ?
O3 C15 C14 110.6(3) . . ?
O3 C16 H16A 109.5 . . ?
O3 C16 H16B 109.5 . . ?
H16A C16 H16B 109.5 . . ?
O3 C16 H16C 109.5 . . ?
H16A C16 H16C 109.5 . . ?
H16B C16 H16C 109.5 . . ?
O4 C17 O5 125.9(4) . . ?
O4 C17 C13 123.4(4) . . ?
O5 C17 C13 110.6(3) . . ?
O5 C18 C19 107.5(5) . . ?
O5 C18 H18A 110.2 . . ?
C19 C18 H18A 110.2 . . ?
O5 C18 H18B 110.2 . . ?
C19 C18 H18B 110.2 . . ?
H18A C18 H18B 108.5 . . ?
C18 C19 H19A 109.5 . . ?
C18 C19 H19B 109.5 . . ?
H19A C19 H19B 109.5 . . ?
C18 C19 H19C 109.5 . . ?
H19A C19 H19C 109.5 . . ?
H19B C19 H19C 109.5 . . ?
O6 C20 O7 124.7(4) . . ?
O6 C20 C13 123.8(4) . . ?
O7 C20 C13 111.5(4) . . ?
C22 C21 O7 107.3(5) . . ?
C22 C21 H21A 110.3 . . ?
O7 C21 H21A 110.3 . . ?
C22 C21 H21B 110.3 . . ?
O7 C21 H21B 110.3 . . ?
H21A C21 H21B 108.5 . . ?
C21 C22 H22A 109.5 . . ?
C21 C22 H22B 109.5 . . ?
H22A C22 H22B 109.5 . . ?
C21 C22 H22C 109.5 . . ?
H22A C22 H22C 109.5 . . ?
H22B C22 H22C 109.5 . . ?
N1 C23 C24 114.0(3) . . ?
N1 C23 H23A 108.7 . . ?
C24 C23 H23A 108.7 . . ?
N1 C23 H23B 108.7 . . ?
C24 C23 H23B 108.7 . . ?
H23A C23 H23B 107.6 . . ?
C29 C24 C25 117.6(4) . . ?
C29 C24 C23 120.4(4) . . ?
C25 C24 C23 121.9(4) . . ?
C24 C25 C26 121.0(4) . . ?
C24 C25 H25 119.5 . . ?
C26 C25 H25 119.5 . . ?
C27 C26 C25 119.3(5) . . ?
C27 C26 H26 120.3 . . ?
C25 C26 H26 120.3 . . ?
C28 C27 C26 120.6(5) . . ?
C28 C27 H27 119.7 . . ?
C26 C27 H27 119.7 . . ?
C27 C28 C29 119.9(5) . . ?
C27 C28 H28 120.1 . . ?
C29 C28 H28 120.1 . . ?
C24 C29 C28 121.6(4) . . ?
C24 C29 H29 119.2 . . ?
C28 C29 H29 119.2 . . ?

loop_
_geom_bond_atom_site_label_1
_geom_bond_atom_site_label_2
_geom_bond_distance
_geom_bond_site_symmetry_2
_geom_bond_publ_flag
Br1 C4 1.891(4) . ?
O1 C8 1.209(4) . ?
O2 C15 1.193(4) . ?
O3 C15 1.337(4) . ?
O3 C16 1.441(5) . ?
O4 C17 1.182(5) . ?
O5 C17 1.318(5) . ?
O5 C18 1.459(5) . ?
O6 C20 1.183(5) . ?
O7 C20 1.313(5) . ?
O7 C21 1.488(6) . ?
N1 C8 1.370(5) . ?
N1 C1 1.398(5) . ?
N1 C23 1.455(5) . ?
C1 C2 1.382(5) . ?
C1 C6 1.388(5) . ?
C2 C3 1.385(6) . ?
C2 H2 0.9300 . ?
C3 C4 1.377(6) . ?
C3 H3 0.9300 . ?
C4 C5 1.407(5) . ?
C5 C6 1.374(5) . ?
C5 H5 0.9300 . ?
C6 C7 1.525(5) . ?
C7 C9 1.526(5) . ?
C7 C8 1.541(5) . ?
C7 C14 1.558(5) . ?
C9 C10 1.329(6) . ?
C9 C11 1.441(6) . ?
C10 H10A 0.9300 . ?
C10 H10B 0.9300 . ?
C11 C12 1.317(6) . ?
C11 H11 0.9300 . ?
C12 C13 1.512(6) . ?
C12 H12 0.9300 . ?
C13 C14 1.536(5) . ?
C13 C20 1.536(5) . ?
C13 C17 1.555(5) . ?
C14 C15 1.505(5) . ?
C14 H14 0.9800 . ?
C16 H16A 0.9600 . ?
C16 H16B 0.9600 . ?
C16 H16C 0.9600 . ?
C18 C19 1.466(8) . ?
C18 H18A 0.9700 . ?
C18 H18B 0.9700 . ?
C19 H19A 0.9600 . ?
C19 H19B 0.9600 . ?
C19 H19C 0.9600 . ?
C21 C22 1.391(8) . ?
C21 H21A 0.9700 . ?
C21 H21B 0.9700 . ?
C22 H22A 0.9600 . ?
C22 H22B 0.9600 . ?
C22 H22C 0.9600 . ?
C23 C24 1.500(5) . ?
C23 H23A 0.9700 . ?
C23 H23B 0.9700 . ?
C24 C29 1.367(5) . ?
C24 C25 1.369(6) . ?
C25 C26 1.380(7) . ?
C25 H25 0.9300 . ?
C26 C27 1.364(8) . ?
C26 H26 0.9300 . ?
C27 C28 1.337(8) . ?
C27 H27 0.9300 . ?
C28 C29 1.370(7) . ?
C28 H28 0.9300 . ?
C29 H29 0.9300 . ?

loop_
_geom_hbond_atom_site_label_D
_geom_hbond_atom_site_label_H
_geom_hbond_atom_site_label_A
_geom_hbond_distance_DH
_geom_hbond_distance_HA
_geom_hbond_distance_DA
_geom_hbond_angle_DHA
_geom_hbond_site_symmetry_A
C2 H2 O2 0.93 2.59 3.179(5) 121.4 3_666
C2 H2 O2 0.93 2.59 3.179(5) 121.4 3_666
C2 H2 O2 0.93 2.59 3.179(5) 121.4 3_666
C2 H2 O2 0.93 2.59 3.179(5) 121.4 3_666
C2 H2 O2 0.93 2.59 3.179(5) 121.4 3_666

loop_
_geom_torsion_atom_site_label_1
_geom_torsion_atom_site_label_2
_geom_torsion_atom_site_label_3
_geom_torsion_atom_site_label_4
_geom_torsion
_geom_torsion_site_symmetry_1
_geom_torsion_site_symmetry_2
_geom_torsion_site_symmetry_3
_geom_torsion_site_symmetry_4
_geom_torsion_publ_flag
C8 N1 C1 C2 179.1(3) . . . . ?
C23 N1 C1 C2 -11.2(6) . . . . ?
C8 N1 C1 C6 0.6(4) . . . . ?
C23 N1 C1 C6 170.3(3) . . . . ?
C6 C1 C2 C3 1.6(5) . . . . ?
N1 C1 C2 C3 -176.8(3) . . . . ?
C1 C2 C3 C4 0.9(6) . . . . ?
C2 C3 C4 C5 -1.4(6) . . . . ?
C2 C3 C4 Br1 179.8(3) . . . . ?
C3 C4 C5 C6 -0.7(6) . . . . ?
Br1 C4 C5 C6 178.1(3) . . . . ?
C4 C5 C6 C1 3.1(5) . . . . ?
C4 C5 C6 C7 175.1(3) . . . . ?
C2 C1 C6 C5 -3.7(5) . . . . ?
N1 C1 C6 C5 174.9(3) . . . . ?
C2 C1 C6 C7 -177.3(3) . . . . ?
N1 C1 C6 C7 1.3(4) . . . . ?
C5 C6 C7 C9 -57.9(5) . . . . ?
C1 C6 C7 C9 114.8(3) . . . . ?
C5 C6 C7 C8 -175.1(4) . . . . ?
C1 C6 C7 C8 -2.4(4) . . . . ?
C5 C6 C7 C14 68.0(5) . . . . ?
C1 C6 C7 C14 -119.3(3) . . . . ?
C1 N1 C8 O1 178.8(4) . . . . ?
C23 N1 C8 O1 8.9(6) . . . . ?
C1 N1 C8 C7 -2.3(4) . . . . ?
C23 N1 C8 C7 -172.2(3) . . . . ?
C6 C7 C8 O1 -178.3(4) . . . . ?
C9 C7 C8 O1 65.7(5) . . . . ?
C14 C7 C8 O1 -53.4(5) . . . . ?
C6 C7 C8 N1 2.8(4) . . . . ?
C9 C7 C8 N1 -113.3(3) . . . . ?
C14 C7 C8 N1 127.6(3) . . . . ?
C6 C7 C9 C10 -82.0(5) . . . . ?
C8 C7 C9 C10 29.2(5) . . . . ?
C14 C7 C9 C10 147.0(4) . . . . ?
C6 C7 C9 C11 93.0(4) . . . . ?
C8 C7 C9 C11 -155.7(3) . . . . ?
C14 C7 C9 C11 -38.0(4) . . . . ?
C10 C9 C11 C12 -174.9(4) . . . . ?
C7 C9 C11 C12 10.1(6) . . . . ?
C9 C11 C12 C13 3.9(7) . . . . ?
C11 C12 C13 C14 12.5(5) . . . . ?
C11 C12 C13 C20 -112.1(5) . . . . ?
C11 C12 C13 C17 129.9(4) . . . . ?
C12 C13 C14 C15 -173.2(3) . . . . ?
C20 C13 C14 C15 -47.4(4) . . . . ?
C17 C13 C14 C15 71.2(4) . . . . ?
C12 C13 C14 C7 -42.1(4) . . . . ?
C20 C13 C14 C7 83.7(4) . . . . ?
C17 C13 C14 C7 -157.6(3) . . . . ?
C6 C7 C14 C15 61.0(4) . . . . ?
C9 C7 C14 C15 -173.0(3) . . . . ?
C8 C7 C14 C15 -52.9(4) . . . . ?
C6 C7 C14 C13 -70.6(4) . . . . ?
C9 C7 C14 C13 55.3(4) . . . . ?
C8 C7 C14 C13 175.4(3) . . . . ?
C16 O3 C15 O2 -10.6(6) . . . . ?
C16 O3 C15 C14 172.1(4) . . . . ?
C13 C14 C15 O2 130.6(4) . . . . ?
C7 C14 C15 O2 -1.2(6) . . . . ?
C13 C14 C15 O3 -52.2(4) . . . . ?
C7 C14 C15 O3 176.0(3) . . . . ?
C18 O5 C17 O4 -2.8(7) . . . . ?
C18 O5 C17 C13 179.9(4) . . . . ?
C12 C13 C17 O4 -65.6(5) . . . . ?
C14 C13 C17 O4 52.4(5) . . . . ?
C20 C13 C17 O4 173.0(4) . . . . ?
C12 C13 C17 O5 111.8(4) . . . . ?
C14 C13 C17 O5 -130.2(3) . . . . ?
C20 C13 C17 O5 -9.7(5) . . . . ?
C17 O5 C18 C19 -168.8(5) . . . . ?
C21 O7 C20 O6 6.7(7) . . . . ?
C21 O7 C20 C13 -172.2(4) . . . . ?
C12 C13 C20 O6 153.6(4) . . . . ?
C14 C13 C20 O6 29.7(5) . . . . ?
C17 C13 C20 O6 -89.6(5) . . . . ?
C12 C13 C20 O7 -27.6(5) . . . . ?
C14 C13 C20 O7 -151.4(3) . . . . ?
C17 C13 C20 O7 89.3(4) . . . . ?
C20 O7 C21 C22 178.7(6) . . . . ?
C8 N1 C23 C24 -110.6(4) . . . . ?
C1 N1 C23 C24 80.9(5) . . . . ?
N1 C23 C24 C29 -121.2(4) . . . . ?
N1 C23 C24 C25 61.3(5) . . . . ?
C29 C24 C25 C26 1.6(7) . . . . ?
C23 C24 C25 C26 179.2(5) . . . . ?
C24 C25 C26 C27 -1.5(9) . . . . ?
C25 C26 C27 C28 0.1(11) . . . . ?
C26 C27 C28 C29 1.1(11) . . . . ?
C25 C24 C29 C28 -0.5(7) . . . . ?
C23 C24 C29 C28 -178.1(5) . . . . ?
C27 C28 C29 C24 -0.9(9) . . . . ?
